data_4028080
loop_
_publ_author_name
'Goverdhan Mehta'
'Nagi Reddy Modugu'

_publ_contact_author 'Mehta, Goverdhan'
_publ_contact_author_email gmsc@uohyd.ernet.in
_publ_section_title
;
 Concise Approach to the Carbocyclic Core of the Naturally Occurring
 Sphingomyelinase Inhibitor Scyphostatin
;
_journal_name_full 'Journal of Organic Chemistry'
_journal_page_first 3367
_journal_page_last 3373
_journal_paper_doi 10.1021/jo3028196
_journal_volume 78
_journal_year 2013
_chemical_absolute_configuration unk
_chemical_compound_source 'see text'
_chemical_formula_moiety 'C17 H22 O4'
_chemical_formula_sum 'C17 H22 O4'
_chemical_formula_weight 290.35
_chemical_name_systematic
;
(3aS,4aS,5R,8S,8aR,9R,9aS)-3a-allyl-9-hydroxy-2,2-dimethyl-4a,5,8,8a,9,9a-
        hexahydro-5,8-methanonaphtho[2,3-d][1,3]dioxol-4(3aH)-one
;
_space_group_IT_number 19
_symmetry_cell_setting orthorhombic
_symmetry_Int_Tables_number 19
_symmetry_space_group_name_Hall 'P 2ac 2ab'
_symmetry_space_group_name_H-M 'P 21 21 21'
_atom_sites_solution_hydrogens geom
_atom_sites_solution_primary direct
_atom_sites_solution_secondary difmap
_audit_creation_date 2012-08-30T12:51:17-00:00
_audit_creation_method 'WinGX routine CIF_UPDATE'
_cell_angle_alpha 90
_cell_angle_beta 90
_cell_angle_gamma 90
_cell_formula_units_Z 4
_cell_length_a 8.2706(4)
_cell_length_b 11.4435(5)
_cell_length_c 16.3880(9)
_cell_measurement_reflns_used 2120
_cell_measurement_temperature 291(2)
_cell_measurement_theta_max 28.8866
_cell_measurement_theta_min 3.0329
_cell_volume 1551.04(13)
_computing_cell_refinement 'SMART (Bruker, 1998)'
_computing_data_collection 'SMART (Bruker, 1998)'
_computing_data_reduction 'SAINT (Bruker, 1998)'
_computing_molecular_graphics 'Ortep-3 for Windows (Farrugia, 1997) and CAMERON (Watkin et al., 1993)'
_computing_publication_material 'PLATON (Spek, 2003)'
_computing_structure_refinement 'SHELXL-97 (Sheldrick, 2008)'
_computing_structure_solution 'SIR92 (Altomare et al., 1994)'
_diffrn_ambient_temperature 291(2)
_diffrn_measured_fraction_theta_full 0.998
_diffrn_measured_fraction_theta_max 0.998
_diffrn_measurement_device_type 'Bruker AXS SMART APEX CCD area-detector'
_diffrn_measurement_method '\f and \w scans'
_diffrn_radiation_monochromator graphite
_diffrn_radiation_type MoKa
_diffrn_radiation_wavelength 0.71073
_diffrn_reflns_av_R_equivalents 0.024
_diffrn_reflns_av_unetI/netI 0.0222
_diffrn_reflns_limit_h_max 7
_diffrn_reflns_limit_h_min -10
_diffrn_reflns_limit_k_max 13
_diffrn_reflns_limit_k_min -13
_diffrn_reflns_limit_l_max 19
_diffrn_reflns_limit_l_min -14
_diffrn_reflns_number 5335
_diffrn_reflns_reduction_process
;
;
_diffrn_reflns_theta_full 25.5
_diffrn_reflns_theta_max 25.5
_diffrn_reflns_theta_min 3.04
_exptl_absorpt_coefficient_mu 0.087
_exptl_absorpt_correction_T_max 0.9913
_exptl_absorpt_correction_T_min 0.9634
_exptl_absorpt_correction_type multi-scan
_exptl_absorpt_process_details '(SADABS; Sheldrick, 1997)'
_exptl_crystal_colour colorless
_exptl_crystal_density_diffrn 1.243
_exptl_crystal_density_method 'Not Measured'
_exptl_crystal_description plate
_exptl_crystal_F_000 624
_exptl_crystal_size_max 0.43
_exptl_crystal_size_mid 0.32
_exptl_crystal_size_min 0.1
_refine_diff_density_max 0.114
_refine_diff_density_min -0.135
_refine_diff_density_rms 0.029
_refine_ls_abs_structure_details 'see text'
_refine_ls_extinction_method none
_refine_ls_goodness_of_fit_ref 1.079
_refine_ls_hydrogen_treatment constr
_refine_ls_matrix_type full
_refine_ls_number_parameters 193
_refine_ls_number_reflns 1662
_refine_ls_number_restraints 0
_refine_ls_restrained_S_all 1.079
_refine_ls_R_factor_all 0.0398
_refine_ls_R_factor_gt 0.0339
_refine_ls_shift/su_max 0.001
_refine_ls_shift/su_mean 0
_refine_ls_structure_factor_coef Fsqd
_refine_ls_weighting_details 'calc w=1/[\s^2^(Fo^2^)+(0.0365P)^2^+0.1756P] where P=(Fo^2^+2Fc^2^)/3'
_refine_ls_weighting_scheme calc
_refine_ls_wR_factor_gt 0.0762
_refine_ls_wR_factor_ref 0.0795
_reflns_number_gt 1478
_reflns_number_total 1662
_reflns_threshold_expression I>2sigma(I)
_cod_data_source_file jo3028196_si_001.cif
_cod_data_source_block gm1a_final
_cod_database_code 4028080

loop_
_symmetry_equiv_pos_as_xyz
x,y,z
1/2-x,-y,1/2+z
1/2+x,1/2-y,-z
-x,1/2+y,1/2-z

loop_
_atom_site_label
_atom_site_type_symbol
_atom_site_fract_x
_atom_site_fract_y
_atom_site_fract_z
_atom_site_U_iso_or_equiv
_atom_site_adp_type
_atom_site_occupancy
_atom_site_symmetry_multiplicity
_atom_site_calc_flag
_atom_site_refinement_flags
O2 O 0.30366(16) 0.93604(11) 0.31934(9) 0.0385(3) Uani 1 1 d .
O3 O 0.15949(16) 0.81269(12) 0.24065(10) 0.0475(4) Uani 1 1 d .
O4 O 0.5160(2) 0.63818(12) 0.23402(10) 0.0512(4) Uani 1 1 d .
H4 H 0.5672 0.5999 0.2006 0.077 Uiso 1 1 calc R
O1 O 0.67805(18) 0.89270(15) 0.28685(10) 0.0567(4) Uani 1 1 d .
C4 C 0.3794(3) 0.68928(17) 0.19536(14) 0.0438(5) Uani 1 1 d .
H4A H 0.3111 0.6283 0.1714 0.053 Uiso 1 1 calc R
C3 C 0.2939(2) 0.74524(16) 0.26724(14) 0.0419(5) Uani 1 1 d .
H3 H 0.2576 0.6847 0.3053 0.05 Uiso 1 1 calc R
C2 C 0.4043(2) 0.83379(16) 0.31231(13) 0.0378(5) Uani 1 1 d .
C12 C 0.1403(2) 0.90654(18) 0.29628(14) 0.0425(5) Uani 1 1 d .
C5 C 0.4197(3) 0.78072(18) 0.13192(13) 0.0435(5) Uani 1 1 d .
H5 H 0.3174 0.8088 0.109 0.052 Uiso 1 1 calc R
C1 C 0.5473(2) 0.87227(16) 0.25834(14) 0.0387(5) Uani 1 1 d .
C10 C 0.5325(3) 0.7490(2) 0.05889(13) 0.0522(6) Uani 1 1 d .
H10 H 0.485 0.6979 0.0173 0.063 Uiso 1 1 calc R
C15 C 0.4597(3) 0.7921(2) 0.39669(14) 0.0541(6) Uani 1 1 d .
H15A H 0.3702 0.7522 0.4229 0.065 Uiso 1 1 calc R
H15B H 0.5459 0.7356 0.3895 0.065 Uiso 1 1 calc R
C6 C 0.5085(3) 0.88822(17) 0.16973(13) 0.0407(5) Uani 1 1 d .
H6 H 0.4374 0.9563 0.1645 0.049 Uiso 1 1 calc R
C7 C 0.6558(3) 0.9063(2) 0.11181(15) 0.0522(6) Uani 1 1 d .
H7 H 0.7067 0.9836 0.1137 0.063 Uiso 1 1 calc R
C13 C 0.0685(3) 1.00907(19) 0.25194(17) 0.0596(7) Uani 1 1 d .
H13A H 0.1341 1.0276 0.2054 0.089 Uiso 1 1 calc R
H13B H 0.0643 1.0753 0.2879 0.089 Uiso 1 1 calc R
H13C H -0.0389 0.9899 0.2342 0.089 Uiso 1 1 calc R
C8 C 0.7673(3) 0.8039(2) 0.12254(14) 0.0537(6) Uani 1 1 d .
H8 H 0.8687 0.8052 0.147 0.064 Uiso 1 1 calc R
C14 C 0.0439(3) 0.8698(2) 0.37052(16) 0.0612(7) Uani 1 1 d .
H14A H -0.0641 0.8499 0.3543 0.092 Uiso 1 1 calc R
H14B H 0.0405 0.933 0.409 0.092 Uiso 1 1 calc R
H14C H 0.0944 0.8031 0.3954 0.092 Uiso 1 1 calc R
C9 C 0.6950(3) 0.7118(2) 0.09085(13) 0.0534(6) Uani 1 1 d .
H9 H 0.7373 0.6366 0.0886 0.064 Uiso 1 1 calc R
C16 C 0.5179(4) 0.8859(3) 0.45211(15) 0.0723(8) Uani 1 1 d .
H16 H 0.6133 0.9236 0.4376 0.087 Uiso 1 1 calc R
C11 C 0.5752(4) 0.8729(2) 0.03046(15) 0.0639(7) Uani 1 1 d .
H11A H 0.4806 0.9199 0.0183 0.077 Uiso 1 1 calc R
H11B H 0.6498 0.8738 -0.0152 0.077 Uiso 1 1 calc R
C17 C 0.4486(6) 0.9196(3) 0.51822(19) 0.1014(12) Uani 1 1 d .
H17A H 0.353 0.8843 0.5351 0.122 Uiso 1 1 calc R
H17B H 0.4941 0.9792 0.5492 0.122 Uiso 1 1 calc R

loop_
_atom_site_aniso_label
_atom_site_aniso_U_11
_atom_site_aniso_U_22
_atom_site_aniso_U_33
_atom_site_aniso_U_23
_atom_site_aniso_U_13
_atom_site_aniso_U_12
O2 0.0330(7) 0.0344(7) 0.0483(8) -0.0033(6) -0.0028(7) -0.0002(6)
O3 0.0343(7) 0.0454(7) 0.0628(10) -0.0104(8) -0.0070(7) 0.0003(6)
O4 0.0553(9) 0.0387(8) 0.0595(10) 0.0021(7) 0.0031(9) 0.0125(7)
O1 0.0345(8) 0.0739(11) 0.0617(10) -0.0091(9) -0.0058(8) -0.0059(8)
C4 0.0419(11) 0.0329(9) 0.0564(14) -0.0050(10) -0.0056(11) -0.0033(9)
C3 0.0362(11) 0.0340(9) 0.0554(12) 0.0036(10) 0.0004(10) -0.0028(9)
C2 0.0362(10) 0.0332(9) 0.0439(11) 0.0027(9) -0.0021(10) 0.0031(9)
C12 0.0325(10) 0.0421(11) 0.0529(14) -0.0056(11) -0.0034(10) -0.0002(9)
C5 0.0410(11) 0.0423(11) 0.0471(12) -0.0017(10) -0.0086(10) 0.0039(10)
C1 0.0329(11) 0.0324(9) 0.0508(12) -0.0049(10) -0.0014(11) 0.0010(8)
C10 0.0619(15) 0.0550(13) 0.0396(12) -0.0072(11) -0.0049(12) 0.0041(13)
C15 0.0570(14) 0.0534(13) 0.0519(14) 0.0128(11) -0.0079(12) 0.0044(12)
C6 0.0399(11) 0.0346(10) 0.0476(12) 0.0029(9) 0.0002(10) 0.0023(9)
C7 0.0565(14) 0.0471(12) 0.0531(14) 0.0008(11) 0.0126(12) -0.0066(11)
C13 0.0503(13) 0.0562(13) 0.0724(16) -0.0012(13) -0.0127(14) 0.0113(12)
C8 0.0419(12) 0.0693(15) 0.0500(13) -0.0023(13) 0.0102(11) -0.0004(12)
C14 0.0414(13) 0.0717(16) 0.0706(16) -0.0002(14) 0.0096(13) -0.0024(13)
C9 0.0570(14) 0.0581(14) 0.0451(13) -0.0037(11) 0.0093(12) 0.0110(13)
C16 0.089(2) 0.0844(19) 0.0434(14) 0.0080(14) -0.0146(15) -0.0127(19)
C11 0.0765(19) 0.0685(16) 0.0466(13) 0.0115(13) 0.0111(14) 0.0094(15)
C17 0.138(3) 0.106(3) 0.0597(19) -0.0052(18) -0.014(2) -0.004(3)

loop_
_atom_type_symbol
_atom_type_description
_atom_type_scat_dispersion_real
_atom_type_scat_dispersion_imag
_atom_type_scat_source
C C 0.0033 0.0016 ' International Tables Vol C Tables 4.2.6.8 and 6.1.1.4'
H H 0 0 ' International Tables Vol C Tables 4.2.6.8 and 6.1.1.4'
O O 0.0106 0.006 ' International Tables Vol C Tables 4.2.6.8 and 6.1.1.4'

loop_
_geom_angle_atom_site_label_1
_geom_angle_atom_site_label_2
_geom_angle_atom_site_label_3
_geom_angle
C2 O2 C12 109.28(14)
C12 O3 C3 107.57(15)
C4 O4 H4 109.5
O4 C4 C5 114.57(17)
O4 C4 C3 101.42(17)
C5 C4 C3 110.17(16)
O4 C4 H4A 110.1
C5 C4 H4A 110.1
C3 C4 H4A 110.1
O3 C3 C4 110.84(18)
O3 C3 C2 104.57(14)
C4 C3 C2 111.82(16)
O3 C3 H3 109.8
C4 C3 H3 109.8
C2 C3 H3 109.8
O2 C2 C15 110.67(18)
O2 C2 C1 104.91(14)
C15 C2 C1 112.17(17)
O2 C2 C3 103.21(14)
C15 C2 C3 113.73(17)
C1 C2 C3 111.42(17)
O3 C12 O2 103.92(15)
O3 C12 C13 108.96(18)
O2 C12 C13 108.31(17)
O3 C12 C14 111.42(18)
O2 C12 C14 110.32(19)
C13 C12 C14 113.4(2)
C4 C5 C10 119.88(18)
C4 C5 C6 112.10(17)
C10 C5 C6 101.92(17)
C4 C5 H5 107.4
C10 C5 H5 107.4
C6 C5 H5 107.4
O1 C1 C6 123.1(2)
O1 C1 C2 121.6(2)
C6 C1 C2 115.24(17)
C9 C10 C11 99.3(2)
C9 C10 C5 109.45(18)
C11 C10 C5 98.94(18)
C9 C10 H10 115.6
C11 C10 H10 115.6
C5 C10 H10 115.6
C16 C15 C2 115.1(2)
C16 C15 H15A 108.5
C2 C15 H15A 108.5
C16 C15 H15B 108.5
C2 C15 H15B 108.5
H15A C15 H15B 107.5
C1 C6 C7 116.03(18)
C1 C6 C5 112.93(17)
C7 C6 C5 103.33(17)
C1 C6 H6 108.1
C7 C6 H6 108.1
C5 C6 H6 108.1
C8 C7 C11 100.0(2)
C8 C7 C6 107.78(18)
C11 C7 C6 99.0(2)
C8 C7 H7 115.9
C11 C7 H7 115.9
C6 C7 H7 115.9
C12 C13 H13A 109.5
C12 C13 H13B 109.5
H13A C13 H13B 109.5
C12 C13 H13C 109.5
H13A C13 H13C 109.5
H13B C13 H13C 109.5
C9 C8 C7 107.4(2)
C9 C8 H8 126.3
C7 C8 H8 126.3
C12 C14 H14A 109.5
C12 C14 H14B 109.5
H14A C14 H14B 109.5
C12 C14 H14C 109.5
H14A C14 H14C 109.5
H14B C14 H14C 109.5
C8 C9 C10 108.5(2)
C8 C9 H9 125.8
C10 C9 H9 125.8
C17 C16 C15 126.0(3)
C17 C16 H16 117
C15 C16 H16 117
C10 C11 C7 93.78(19)
C10 C11 H11A 113
C7 C11 H11A 113
C10 C11 H11B 113
C7 C11 H11B 113
H11A C11 H11B 110.4
C16 C17 H17A 120
C16 C17 H17B 120
H17A C17 H17B 120

loop_
_geom_bond_atom_site_label_1
_geom_bond_atom_site_label_2
_geom_bond_distance
O2 C2 1.441(2)
O2 C12 1.443(2)
O3 C12 1.418(3)
O3 C3 1.422(2)
O4 C4 1.421(3)
O4 H4 0.82
O1 C1 1.201(2)
C4 C5 1.512(3)
C4 C3 1.516(3)
C4 H4A 0.98
C3 C2 1.551(3)
C3 H3 0.98
C2 C15 1.533(3)
C2 C1 1.541(3)
C12 C13 1.502(3)
C12 C14 1.514(3)
C5 C10 1.560(3)
C5 C6 1.561(3)
C5 H5 0.98
C1 C6 1.498(3)
C10 C9 1.504(3)
C10 C11 1.533(3)
C10 H10 0.98
C15 C16 1.486(4)
C15 H15A 0.97
C15 H15B 0.97
C6 C7 1.558(3)
C6 H6 0.98
C7 C8 1.502(3)
C7 C11 1.539(4)
C7 H7 0.98
C13 H13A 0.96
C13 H13B 0.96
C13 H13C 0.96
C8 C9 1.318(3)
C8 H8 0.93
C14 H14A 0.96
C14 H14B 0.96
C14 H14C 0.96
C9 H9 0.93
C16 C17 1.285(4)
C16 H16 0.93
C11 H11A 0.97
C11 H11B 0.97
C17 H17A 0.93
C17 H17B 0.93

loop_
_geom_torsion_atom_site_label_1
_geom_torsion_atom_site_label_2
_geom_torsion_atom_site_label_3
_geom_torsion_atom_site_label_4
_geom_torsion
C12 O3 C3 C4 -149.14(16)
C12 O3 C3 C2 -28.5(2)
O4 C4 C3 O3 174.05(14)
C5 C4 C3 O3 52.3(2)
O4 C4 C3 C2 57.79(19)
C5 C4 C3 C2 -63.9(2)
C12 O2 C2 C15 -111.71(19)
C12 O2 C2 C1 127.10(17)
C12 O2 C2 C3 10.3(2)
O3 C3 C2 O2 10.7(2)
C4 C3 C2 O2 130.74(17)
O3 C3 C2 C15 130.69(18)
C4 C3 C2 C15 -109.3(2)
O3 C3 C2 C1 -101.35(18)
C4 C3 C2 C1 18.7(2)
C3 O3 C12 O2 35.0(2)
C3 O3 C12 C13 150.29(17)
C3 O3 C12 C14 -83.8(2)
C2 O2 C12 O3 -27.7(2)
C2 O2 C12 C13 -143.49(18)
C2 O2 C12 C14 91.81(19)
O4 C4 C5 C10 56.4(3)
C3 C4 C5 C10 169.97(18)
O4 C4 C5 C6 -63.0(2)
C3 C4 C5 C6 50.6(2)
O2 C2 C1 O1 103.8(2)
C15 C2 C1 O1 -16.4(3)
C3 C2 C1 O1 -145.20(19)
O2 C2 C1 C6 -73.0(2)
C15 C2 C1 C6 166.77(17)
C3 C2 C1 C6 38.0(2)
C4 C5 C10 C9 -60.4(3)
C6 C5 C10 C9 64.0(2)
C4 C5 C10 C11 -163.7(2)
C6 C5 C10 C11 -39.3(2)
O2 C2 C15 C16 -45.2(3)
C1 C2 C15 C16 71.6(3)
C3 C2 C15 C16 -160.8(2)
O1 C1 C6 C7 13.2(3)
C2 C1 C6 C7 -170.01(17)
O1 C1 C6 C5 132.2(2)
C2 C1 C6 C5 -51.0(2)
C4 C5 C6 C1 5.3(3)
C10 C5 C6 C1 -124.18(19)
C4 C5 C6 C7 131.42(19)
C10 C5 C6 C7 2.0(2)
C1 C6 C7 C8 56.3(3)
C5 C6 C7 C8 -67.8(2)
C1 C6 C7 C11 159.95(18)
C5 C6 C7 C11 35.8(2)
C11 C7 C8 C9 -33.0(2)
C6 C7 C8 C9 69.9(2)
C7 C8 C9 C10 -0.7(2)
C11 C10 C9 C8 34.1(2)
C5 C10 C9 C8 -68.9(2)
C2 C15 C16 C17 112.9(3)
C9 C10 C11 C7 -50.3(2)
C5 C10 C11 C7 61.3(2)
C8 C7 C11 C10 50.3(2)
C6 C7 C11 C10 -59.7(2)
